data_1561929
loop_
_publ_author_name
'Thu\'ery, Pierre'

_publ_section_title
;
 Structural variations in terbium(III) complexes with
 1,3-adamantanedicarboxylate and diverse co-ligands
;
_journal_name_full 'Journal of Solid State Chemistry'
_journal_page_first 265
_journal_page_last 272
_journal_paper_doi 10.1016/j.jssc.2015.01.036
_journal_volume 227
_journal_year 2015
_chemical_formula_sum 'C68 H90 N26 O31 Tb2'
_chemical_formula_weight 2085.50
_space_group_IT_number 14
_space_group_name_Hall '-P 2ybc'
_space_group_name_H-M_alt 'P 1 21/c 1'
_symmetry_cell_setting monoclinic
_symmetry_space_group_name_H-M 'P 1 21/c 1'
_atom_sites_solution_hydrogens geom
_atom_sites_solution_primary direct
_atom_sites_solution_secondary difmap
_audit_creation_method SHELXL-97
_cell_angle_alpha 90.00
_cell_angle_beta 111.818(3)
_cell_angle_gamma 90.00
_cell_formula_units_Z 2
_cell_length_a 16.9255(9)
_cell_length_b 11.4336(4)
_cell_length_c 21.2979(10)
_cell_measurement_reflns_used 299741
_cell_measurement_temperature 150(2)
_cell_measurement_theta_max 30.51
_cell_measurement_theta_min 2.22
_cell_volume 3826.3(3)
_computing_cell_refinement 'HKL2000 (Otwinowski & Minor, 1997)'
_computing_data_collection 'COLLECT (Nonius, 1998)'
_computing_data_reduction 'HKL2000 (Otwinowski & Minor, 1997)'
_computing_molecular_graphics 'SHELXTL (Sheldrick, 2008)'
_computing_publication_material 'SHELXTL (Sheldrick, 2008); PLATON (Spek, 2003)'
_computing_structure_refinement 'SHELXL-97 (Sheldrick, 2008)'
_computing_structure_solution 'SHELXT (Sheldrick, 2014)'
_diffrn_ambient_temperature 150(2)
_diffrn_measured_fraction_theta_full 0.999
_diffrn_measured_fraction_theta_max 0.999
_diffrn_measurement_device_type 'Nonius Kappa-CCD area-detector diffractometer'
_diffrn_measurement_method '2 \f and 17 \w scans with 2\% steps (1014 frames)'
_diffrn_radiation_monochromator graphite
_diffrn_radiation_source 'fine-focus sealed tube'
_diffrn_radiation_type MoK\a
_diffrn_radiation_wavelength 0.71073
_diffrn_reflns_av_R_equivalents 0.0471
_diffrn_reflns_av_unetI/netI 0.0610
_diffrn_reflns_limit_h_max 24
_diffrn_reflns_limit_h_min -24
_diffrn_reflns_limit_k_max 16
_diffrn_reflns_limit_k_min -16
_diffrn_reflns_limit_l_max 30
_diffrn_reflns_limit_l_min -30
_diffrn_reflns_number 299741
_diffrn_reflns_theta_full 30.51
_diffrn_reflns_theta_max 30.51
_diffrn_reflns_theta_min 2.22
_diffrn_standards_decay_% 0
_diffrn_standards_interval_time 0
_diffrn_standards_number 0
_exptl_absorpt_coefficient_mu 1.942
_exptl_absorpt_correction_T_max 0.873
_exptl_absorpt_correction_T_min 0.692
_exptl_absorpt_correction_type multi-scan
_exptl_absorpt_process_details 'SCALEPACK (Otwinowski & Minor, 1997)'
_exptl_crystal_colour colourless
_exptl_crystal_density_diffrn 1.810
_exptl_crystal_density_method 'not measured'
_exptl_crystal_description lath
_exptl_crystal_F_000 2116
_exptl_crystal_size_max 0.19
_exptl_crystal_size_mid 0.12
_exptl_crystal_size_min 0.07
_refine_diff_density_max 0.815
_refine_diff_density_min -1.161
_refine_diff_density_rms 0.132
_refine_ls_extinction_method none
_refine_ls_goodness_of_fit_ref 0.963
_refine_ls_hydrogen_treatment constr
_refine_ls_matrix_type full
_refine_ls_number_parameters 579
_refine_ls_number_reflns 11670
_refine_ls_number_restraints 0
_refine_ls_restrained_S_all 0.963
_refine_ls_R_factor_all 0.0634
_refine_ls_R_factor_gt 0.0344
_refine_ls_shift/su_max 0.002
_refine_ls_shift/su_mean 0.000
_refine_ls_structure_factor_coef Fsqd
_refine_ls_weighting_details 'calc w=1/[\s^2^(Fo^2^)+(0.0369P)^2^] where P=(Fo^2^+2Fc^2^)/3'
_refine_ls_weighting_scheme calc
_refine_ls_wR_factor_gt 0.0700
_refine_ls_wR_factor_ref 0.0764
_reflns_number_gt 8207
_reflns_number_total 11670
_reflns_threshold_expression >2sigma(I)
_cod_data_source_file JSSC-2015-227-265.cif
_cod_data_source_block 5
_cod_original_sg_symbol_H-M 'P 21/c'
_cod_database_code 1561929

loop_
_symmetry_equiv_pos_as_xyz
'x, y, z'
'-x, y+1/2, -z+1/2'
'-x, -y, -z'
'x, -y-1/2, z-1/2'

loop_
_atom_site_label
_atom_site_type_symbol
_atom_site_fract_x
_atom_site_fract_y
_atom_site_fract_z
_atom_site_U_iso_or_equiv
_atom_site_adp_type
_atom_site_occupancy
_atom_site_symmetry_multiplicity
_atom_site_calc_flag
_atom_site_refinement_flags
_atom_site_disorder_assembly
_atom_site_disorder_group
Tb1 Tb 0.992605(7) 0.573916(11) 0.582213(6) 0.02400(4) Uani 1 1 d . . .
O1 O 0.90551(13) 0.62349(19) 0.64511(9) 0.0420(5) Uani 1 1 d . . .
O2 O 1.02339(12) 0.5310(2) 0.70158(9) 0.0401(5) Uani 1 1 d . . .
O3 O 0.89717(12) 0.21479(17) 0.85922(9) 0.0352(4) Uani 1 1 d . . .
O4 O 1.02091(11) 0.28666(18) 0.92359(9) 0.0365(5) Uani 1 1 d . . .
O5 O 1.11470(12) 0.45520(17) 0.60877(9) 0.0310(4) Uani 1 1 d . . .
O6 O 1.13233(11) 0.39376(16) 0.51432(9) 0.0293(4) Uani 1 1 d . . .
O7 O 1.04233(11) 0.61018(16) 0.49502(9) 0.0288(4) Uani 1 1 d . . .
O8 O 1.09333(15) 0.6054(2) 0.41507(11) 0.0489(6) Uani 1 1 d . . .
O9 O 0.76422(12) 1.13371(18) 0.53624(9) 0.0336(4) Uani 1 1 d . . .
O10 O 0.63223(12) 0.76968(18) 0.68085(9) 0.0369(5) Uani 1 1 d . . .
O11 O 0.65615(12) 0.97781(17) 0.37064(9) 0.0327(4) Uani 1 1 d . . .
O12 O 0.51784(12) 0.62819(17) 0.51422(9) 0.0319(4) Uani 1 1 d . . .
O13 O 0.45941(12) 1.02424(17) 0.25879(9) 0.0320(4) Uani 1 1 d . . .
O14 O 0.32945(12) 0.66553(18) 0.40928(9) 0.0363(5) Uani 1 1 d . . .
O15 O 1.2806(2) 0.5490(2) 0.50191(16) 0.0741(9) Uani 1 1 d . . .
H15A H 1.2290 0.5424 0.4732 0.089 Uiso 1 1 d R . .
H15B H 1.3014 0.5828 0.4697 0.089 Uiso 1 1 d R . .
O16 O 1.2555(3) 0.6535(7) 0.6067(3) 0.098(2) Uani 0.50 1 d P . .
H16A H 1.2053 0.6724 0.6105 0.117 Uiso 0.50 1 d PR . .
H16B H 1.2387 0.6200 0.5654 0.117 Uiso 0.50 1 d PR . .
N1 N 0.78620(14) 1.06374(19) 0.64339(11) 0.0297(5) Uani 1 1 d . . .
N2 N 0.77328(14) 0.93665(19) 0.56175(11) 0.0287(5) Uani 1 1 d . . .
N3 N 0.71822(14) 0.7920(2) 0.61890(10) 0.0286(5) Uani 1 1 d . . .
N4 N 0.73190(15) 0.91804(19) 0.70117(11) 0.0308(5) Uani 1 1 d . . .
N5 N 0.70186(14) 0.8364(2) 0.45409(10) 0.0293(5) Uani 1 1 d . . .
N6 N 0.59846(14) 0.79108(19) 0.35688(10) 0.0290(5) Uani 1 1 d . . .
N7 N 0.54297(14) 0.6479(2) 0.41523(10) 0.0306(5) Uani 1 1 d . . .
N8 N 0.64474(14) 0.6980(2) 0.51202(10) 0.0281(5) Uani 1 1 d . . .
N9 N 0.45416(13) 0.82574(19) 0.27764(11) 0.0279(5) Uani 1 1 d . . .
N10 N 0.33806(14) 0.93207(19) 0.25884(12) 0.0308(5) Uani 1 1 d . . .
N11 N 0.28307(13) 0.7848(2) 0.31533(11) 0.0307(5) Uani 1 1 d . . .
N12 N 0.39987(14) 0.6789(2) 0.33554(11) 0.0299(5) Uani 1 1 d . . .
N13 N 0.40135(16) 0.7777(2) 0.53950(12) 0.0433(6) Uani 1 1 d . . .
H13A H 0.3419 0.7696 0.5206 0.052 Uiso 1 1 d R . .
H13B H 0.4087 0.7189 0.5149 0.052 Uiso 1 1 d R . .
C1 C 0.92228(17) 0.5553(2) 0.75628(12) 0.0271(6) Uani 1 1 d . . .
C2 C 0.94992(16) 0.4361(2) 0.79030(12) 0.0253(5) Uani 1 1 d . . .
H2A H 1.0127 0.4296 0.8074 0.030 Uiso 1 1 calc R . .
H2B H 0.9256 0.3729 0.7569 0.030 Uiso 1 1 calc R . .
C3 C 0.91843(16) 0.4222(2) 0.85041(12) 0.0256(5) Uani 1 1 d . . .
C4 C 0.95787(17) 0.5202(2) 0.90132(13) 0.0292(6) Uani 1 1 d . . .
H4A H 1.0207 0.5134 0.9189 0.035 Uiso 1 1 calc R . .
H4B H 0.9390 0.5128 0.9399 0.035 Uiso 1 1 calc R . .
C5 C 0.93106(18) 0.6401(2) 0.86749(13) 0.0308(6) Uani 1 1 d . . .
H5 H 0.9569 0.7032 0.9014 0.037 Uiso 1 1 calc R . .
C6 C 0.96217(17) 0.6527(2) 0.80867(13) 0.0290(6) Uani 1 1 d . . .
H6A H 1.0250 0.6467 0.8259 0.035 Uiso 1 1 calc R . .
H6B H 0.9456 0.7303 0.7871 0.035 Uiso 1 1 calc R . .
C7 C 0.82475(16) 0.5655(2) 0.73078(13) 0.0289(6) Uani 1 1 d . . .
H7A H 0.8068 0.6423 0.7086 0.035 Uiso 1 1 calc R . .
H7B H 0.7986 0.5036 0.6969 0.035 Uiso 1 1 calc R . .
C8 C 0.79401(17) 0.5530(2) 0.78955(13) 0.0294(6) Uani 1 1 d . . .
H8 H 0.7306 0.5600 0.7723 0.035 Uiso 1 1 calc R . .
C9 C 0.82115(16) 0.4338(2) 0.82304(13) 0.0283(6) Uani 1 1 d . . .
H9A H 0.7953 0.3711 0.7896 0.034 Uiso 1 1 calc R . .
H9B H 0.8005 0.4247 0.8606 0.034 Uiso 1 1 calc R . .
C10 C 0.83459(18) 0.6509(2) 0.84092(13) 0.0325(6) Uani 1 1 d . . .
H10A H 0.8172 0.7281 0.8190 0.039 Uiso 1 1 calc R . .
H10B H 0.8146 0.6453 0.8790 0.039 Uiso 1 1 calc R . .
C11 C 0.95236(17) 0.5698(2) 0.69730(13) 0.0276(6) Uani 1 1 d . . .
C12 C 0.94665(17) 0.3009(2) 0.88018(13) 0.0275(6) Uani 1 1 d . . .
C13 C 1.15419(17) 0.4074(2) 0.57687(13) 0.0282(6) Uani 1 1 d . . .
H13 H 1.2085 0.3769 0.6036 0.034 Uiso 1 1 calc R . .
C14 C 1.08417(19) 0.6550(3) 0.46378(14) 0.0358(7) Uani 1 1 d . . .
H14 H 1.1098 0.7293 0.4777 0.043 Uiso 1 1 calc R . .
C15 C 0.77305(16) 1.0531(2) 0.57632(13) 0.0287(6) Uani 1 1 d . . .
C16 C 0.79926(16) 0.9529(2) 0.67838(13) 0.0272(6) Uani 1 1 d . . .
H16 H 0.8566 0.9483 0.7156 0.033 Uiso 1 1 calc R . .
C17 C 0.79002(16) 0.8628(2) 0.62049(12) 0.0277(6) Uani 1 1 d . . .
H17 H 0.8427 0.8150 0.6304 0.033 Uiso 1 1 calc R . .
C18 C 0.68768(17) 0.8215(2) 0.66814(13) 0.0292(6) Uani 1 1 d . . .
C19 C 0.77858(17) 0.8959(3) 0.49888(13) 0.0308(6) Uani 1 1 d . . .
H19A H 0.8274 0.8416 0.5096 0.037 Uiso 1 1 calc R . .
H19B H 0.7900 0.9637 0.4746 0.037 Uiso 1 1 calc R . .
C20 C 0.69562(17) 0.6824(2) 0.58282(12) 0.0299(6) Uani 1 1 d . . .
H20A H 0.7483 0.6397 0.5872 0.036 Uiso 1 1 calc R . .
H20B H 0.6636 0.6339 0.6038 0.036 Uiso 1 1 calc R . .
C21 C 0.65242(16) 0.8797(2) 0.39161(13) 0.0269(6) Uani 1 1 d . . .
C22 C 0.68394(16) 0.7152(2) 0.46297(12) 0.0270(6) Uani 1 1 d . . .
H22 H 0.7354 0.6647 0.4726 0.032 Uiso 1 1 calc R . .
C23 C 0.61222(16) 0.6825(2) 0.39483(12) 0.0269(6) Uani 1 1 d . . .
H23 H 0.6298 0.6176 0.3713 0.032 Uiso 1 1 calc R . .
C24 C 0.56367(17) 0.6549(2) 0.48376(13) 0.0268(6) Uani 1 1 d . . .
C25 C 0.54240(16) 0.8014(2) 0.28693(12) 0.0274(6) Uani 1 1 d . . .
H25A H 0.5445 0.7276 0.2632 0.033 Uiso 1 1 calc R . .
H25B H 0.5634 0.8649 0.2656 0.033 Uiso 1 1 calc R . .
C26 C 0.46544(17) 0.5949(2) 0.36973(13) 0.0290(6) Uani 1 1 d . . .
H26A H 0.4436 0.5404 0.3956 0.035 Uiso 1 1 calc R . .
H26B H 0.4784 0.5486 0.3355 0.035 Uiso 1 1 calc R . .
C27 C 0.42195(17) 0.9377(2) 0.26510(12) 0.0276(6) Uani 1 1 d . . .
C28 C 0.39034(16) 0.7382(2) 0.27279(12) 0.0270(6) Uani 1 1 d . . .
H28 H 0.3833 0.6815 0.2354 0.032 Uiso 1 1 calc R . .
C29 C 0.30804(16) 0.8136(2) 0.25874(13) 0.0276(6) Uani 1 1 d . . .
H29 H 0.2625 0.7930 0.2144 0.033 Uiso 1 1 calc R . .
C30 C 0.33639(16) 0.7072(2) 0.35871(13) 0.0291(6) Uani 1 1 d . . .
C31 C 0.28212(17) 1.0321(2) 0.24170(12) 0.0282(6) Uani 1 1 d . . .
H31A H 0.3067 1.0928 0.2212 0.034 Uiso 1 1 calc R . .
H31B H 0.2266 1.0084 0.2074 0.034 Uiso 1 1 calc R . .
C32 C 0.20544(17) 0.8245(2) 0.32283(14) 0.0313(6) Uani 1 1 d . . .
H32A H 0.1599 0.8304 0.2774 0.038 Uiso 1 1 calc R . .
H32B H 0.1877 0.7651 0.3488 0.038 Uiso 1 1 calc R . .
C33 C 0.4444(2) 0.8836(3) 0.5273(2) 0.0563(9) Uani 1 1 d . . .
H33A H 0.4224 0.9531 0.5423 0.084 Uiso 1 1 calc R . .
H33B H 0.4332 0.8903 0.4789 0.084 Uiso 1 1 calc R . .
H33C H 0.5058 0.8774 0.5526 0.084 Uiso 1 1 calc R . .
C34 C 0.4220(3) 0.7557(4) 0.61219(15) 0.0665(11) Uani 1 1 d . . .
H34A H 0.4819 0.7328 0.6336 0.100 Uiso 1 1 calc R . .
H34B H 0.3858 0.6927 0.6176 0.100 Uiso 1 1 calc R . .
H34C H 0.4120 0.8271 0.6337 0.100 Uiso 1 1 calc R . .

loop_
_atom_site_aniso_label
_atom_site_aniso_U_11
_atom_site_aniso_U_22
_atom_site_aniso_U_33
_atom_site_aniso_U_23
_atom_site_aniso_U_13
_atom_site_aniso_U_12
Tb1 0.02271(7) 0.02786(7) 0.02088(6) -0.00125(5) 0.00745(5) 0.00157(6)
O1 0.0494(13) 0.0533(13) 0.0303(10) 0.0178(10) 0.0229(10) 0.0282(11)
O2 0.0272(11) 0.0680(15) 0.0260(10) 0.0101(10) 0.0109(8) 0.0070(10)
O3 0.0298(10) 0.0295(10) 0.0392(11) 0.0018(9) 0.0047(8) -0.0018(9)
O4 0.0288(11) 0.0298(11) 0.0440(12) 0.0091(9) 0.0055(9) -0.0011(8)
O5 0.0279(10) 0.0377(11) 0.0258(9) -0.0022(8) 0.0082(8) 0.0068(8)
O6 0.0274(10) 0.0348(11) 0.0239(9) -0.0003(8) 0.0076(8) 0.0042(8)
O7 0.0304(10) 0.0292(10) 0.0280(9) 0.0005(8) 0.0123(8) 0.0007(8)
O8 0.0682(16) 0.0454(13) 0.0497(13) -0.0119(11) 0.0411(12) -0.0177(12)
O9 0.0346(11) 0.0374(11) 0.0289(10) 0.0015(9) 0.0118(9) -0.0024(9)
O10 0.0405(11) 0.0381(12) 0.0369(11) -0.0016(9) 0.0201(9) -0.0058(10)
O11 0.0305(10) 0.0343(11) 0.0334(10) 0.0012(9) 0.0118(8) -0.0014(9)
O12 0.0316(10) 0.0366(11) 0.0294(10) 0.0012(9) 0.0138(8) 0.0002(9)
O13 0.0304(10) 0.0290(10) 0.0378(11) 0.0037(9) 0.0140(9) -0.0016(9)
O14 0.0338(11) 0.0484(13) 0.0288(10) 0.0044(9) 0.0141(9) -0.0003(9)
O15 0.098(2) 0.0447(15) 0.114(2) 0.0062(15) 0.078(2) -0.0018(14)
O16 0.053(3) 0.195(7) 0.048(3) -0.044(4) 0.023(3) -0.044(4)
N1 0.0328(12) 0.0301(13) 0.0273(11) -0.0005(10) 0.0123(10) -0.0021(10)
N2 0.0301(12) 0.0322(13) 0.0248(10) -0.0018(10) 0.0113(9) 0.0003(10)
N3 0.0293(12) 0.0315(13) 0.0253(11) 0.0004(10) 0.0104(9) 0.0005(10)
N4 0.0345(13) 0.0322(13) 0.0291(11) -0.0029(10) 0.0157(10) -0.0031(11)
N5 0.0266(12) 0.0338(13) 0.0252(11) 0.0006(10) 0.0068(9) -0.0026(10)
N6 0.0292(12) 0.0279(12) 0.0254(11) 0.0026(9) 0.0049(9) -0.0023(10)
N7 0.0265(12) 0.0406(14) 0.0241(11) -0.0004(10) 0.0087(9) -0.0035(11)
N8 0.0269(11) 0.0360(13) 0.0219(10) 0.0001(9) 0.0095(9) 0.0022(10)
N9 0.0246(11) 0.0274(12) 0.0314(11) -0.0009(10) 0.0101(10) -0.0014(9)
N10 0.0246(11) 0.0269(12) 0.0391(13) 0.0017(10) 0.0099(10) 0.0018(10)
N11 0.0258(12) 0.0398(14) 0.0274(11) 0.0009(10) 0.0110(9) 0.0004(11)
N12 0.0286(12) 0.0350(13) 0.0281(11) 0.0030(10) 0.0127(10) 0.0042(10)
N13 0.0417(15) 0.0561(17) 0.0316(13) -0.0005(12) 0.0130(11) -0.0010(13)
C1 0.0280(13) 0.0313(15) 0.0224(12) 0.0012(11) 0.0101(10) 0.0008(11)
C2 0.0259(13) 0.0279(14) 0.0229(12) -0.0014(11) 0.0099(10) -0.0012(11)
C3 0.0268(13) 0.0282(14) 0.0213(12) 0.0030(11) 0.0082(10) 0.0015(12)
C4 0.0303(15) 0.0319(15) 0.0251(13) -0.0036(11) 0.0097(11) -0.0015(12)
C5 0.0392(16) 0.0287(15) 0.0244(13) -0.0057(11) 0.0118(12) -0.0042(13)
C6 0.0300(14) 0.0279(14) 0.0284(13) 0.0001(11) 0.0101(11) -0.0024(12)
C7 0.0283(14) 0.0324(15) 0.0242(12) 0.0031(11) 0.0077(11) 0.0024(12)
C8 0.0263(14) 0.0334(16) 0.0301(13) 0.0038(11) 0.0122(11) 0.0038(11)
C9 0.0266(13) 0.0300(15) 0.0291(13) 0.0009(11) 0.0115(11) 0.0009(12)
C10 0.0401(16) 0.0308(15) 0.0316(14) 0.0049(12) 0.0190(13) 0.0054(13)
C11 0.0313(14) 0.0264(14) 0.0254(12) -0.0032(11) 0.0111(11) -0.0013(12)
C12 0.0267(14) 0.0329(16) 0.0255(13) 0.0027(11) 0.0127(11) 0.0033(12)
C13 0.0245(13) 0.0333(15) 0.0252(12) -0.0005(11) 0.0072(11) 0.0055(11)
C14 0.0393(17) 0.0359(17) 0.0371(15) -0.0018(13) 0.0200(13) -0.0058(14)
C15 0.0220(13) 0.0340(16) 0.0292(13) -0.0014(11) 0.0087(11) -0.0034(11)
C16 0.0230(13) 0.0326(15) 0.0244(12) -0.0015(11) 0.0069(10) 0.0025(11)
C17 0.0255(13) 0.0300(14) 0.0261(13) -0.0009(11) 0.0078(11) 0.0041(12)
C18 0.0297(14) 0.0282(15) 0.0277(13) 0.0022(11) 0.0084(11) 0.0045(12)
C19 0.0266(14) 0.0396(16) 0.0270(13) -0.0041(12) 0.0110(11) -0.0035(12)
C20 0.0324(15) 0.0287(14) 0.0248(13) 0.0024(11) 0.0063(11) 0.0030(12)
C21 0.0233(13) 0.0341(15) 0.0253(13) 0.0014(12) 0.0112(11) 0.0039(12)
C22 0.0263(13) 0.0302(14) 0.0254(13) -0.0003(11) 0.0106(11) 0.0044(12)
C23 0.0260(13) 0.0296(14) 0.0267(13) 0.0017(11) 0.0118(11) 0.0043(11)
C24 0.0307(15) 0.0226(14) 0.0273(13) 0.0020(11) 0.0109(11) 0.0038(11)
C25 0.0272(13) 0.0325(15) 0.0231(12) 0.0006(11) 0.0101(11) 0.0016(12)
C26 0.0294(14) 0.0274(15) 0.0283(13) 0.0008(11) 0.0084(11) -0.0011(11)
C27 0.0277(13) 0.0322(15) 0.0212(12) 0.0000(11) 0.0070(10) 0.0030(12)
C28 0.0288(14) 0.0287(14) 0.0223(12) -0.0006(11) 0.0083(10) -0.0015(11)
C29 0.0256(13) 0.0314(15) 0.0237(12) -0.0018(11) 0.0068(11) -0.0032(11)
C30 0.0246(13) 0.0341(16) 0.0264(13) -0.0048(12) 0.0071(11) -0.0053(12)
C31 0.0306(14) 0.0302(14) 0.0230(12) 0.0018(11) 0.0090(11) 0.0022(12)
C32 0.0248(14) 0.0342(16) 0.0337(14) -0.0061(12) 0.0094(11) -0.0064(12)
C33 0.051(2) 0.050(2) 0.072(2) -0.0019(19) 0.0271(19) -0.0014(18)
C34 0.090(3) 0.082(3) 0.0293(16) 0.0043(18) 0.0234(18) 0.019(2)

loop_
_atom_type_symbol
_atom_type_description
_atom_type_scat_dispersion_real
_atom_type_scat_dispersion_imag
_atom_type_scat_source
C C 0.0033 0.0016 'International Tables Vol C Tables 4.2.6.8 and 6.1.1.4'
H H 0.0000 0.0000 'International Tables Vol C Tables 4.2.6.8 and 6.1.1.4'
N N 0.0061 0.0033 'International Tables Vol C Tables 4.2.6.8 and 6.1.1.4'
O O 0.0106 0.0060 'International Tables Vol C Tables 4.2.6.8 and 6.1.1.4'
Tb Tb -0.1723 4.1537 'International Tables Vol C Tables 4.2.6.8 and 6.1.1.4'

loop_
_geom_angle_atom_site_label_1
_geom_angle_atom_site_label_2
_geom_angle_atom_site_label_3
_geom_angle
_geom_angle_site_symmetry_1
_geom_angle_site_symmetry_3
O7 Tb1 O5 75.59(6) . .
O7 Tb1 O6 75.64(6) . 3_766
O5 Tb1 O6 135.91(6) . 3_766
O7 Tb1 O1 151.27(7) . .
O5 Tb1 O1 131.86(6) . .
O6 Tb1 O1 84.96(6) 3_766 .
O7 Tb1 O3 81.73(6) . 2_756
O5 Tb1 O3 79.70(7) . 2_756
O6 Tb1 O3 127.60(6) 3_766 2_756
O1 Tb1 O3 94.05(7) . 2_756
O7 Tb1 O4 80.68(6) . 2_756
O5 Tb1 O4 129.98(6) . 2_756
O6 Tb1 O4 76.34(6) 3_766 2_756
O1 Tb1 O4 74.19(7) . 2_756
O3 Tb1 O4 53.50(6) 2_756 2_756
O7 Tb1 O2 149.11(6) . .
O5 Tb1 O2 78.83(6) . .
O6 Tb1 O2 135.24(6) 3_766 .
O1 Tb1 O2 53.50(6) . .
O3 Tb1 O2 76.88(7) 2_756 .
O4 Tb1 O2 103.40(7) 2_756 .
O7 Tb1 O8 122.75(6) . 3_766
O5 Tb1 O8 89.31(7) . 3_766
O6 Tb1 O8 79.08(7) 3_766 3_766
O1 Tb1 O8 72.58(7) . 3_766
O3 Tb1 O8 149.88(7) 2_756 3_766
O4 Tb1 O8 139.96(7) 2_756 3_766
O2 Tb1 O8 73.49(7) . 3_766
O7 Tb1 O7 72.91(7) . 3_766
O5 Tb1 O7 70.06(6) . 3_766
O6 Tb1 O7 69.96(6) 3_766 3_766
O1 Tb1 O7 120.13(7) . 3_766
O3 Tb1 O7 144.31(6) 2_756 3_766
O4 Tb1 O7 141.19(6) 2_756 3_766
O2 Tb1 O7 113.92(7) . 3_766
O8 Tb1 O7 50.22(6) 3_766 3_766
C11 O1 Tb1 93.53(16) . .
C11 O2 Tb1 91.46(15) . .
C12 O3 Tb1 93.08(15) . 2_746
C12 O4 Tb1 92.44(16) . 2_746
C13 O5 Tb1 136.32(17) . .
C13 O6 Tb1 136.03(17) . 3_766
C14 O7 Tb1 159.63(19) . .
C14 O7 Tb1 92.05(17) . 3_766
Tb1 O7 Tb1 107.09(7) . 3_766
C14 O8 Tb1 95.72(18) . 3_766
H15A O15 H15B 94.1 . .
H16A O16 H16B 102.8 . .
C15 N1 C16 113.3(2) . .
C15 N1 C32 123.1(2) . 3_676
C16 N1 C32 123.4(2) . 3_676
C15 N2 C17 112.8(2) . .
C15 N2 C19 121.9(2) . .
C17 N2 C19 123.4(2) . .
C18 N3 C20 121.2(2) . .
C18 N3 C17 113.3(2) . .
C20 N3 C17 123.4(2) . .
C18 N4 C31 121.4(2) . 3_676
C18 N4 C16 113.3(2) . .
C31 N4 C16 124.8(2) 3_676 .
C21 N5 C22 113.0(2) . .
C21 N5 C19 122.5(2) . .
C22 N5 C19 122.6(2) . .
C21 N6 C25 122.9(2) . .
C21 N6 C23 113.1(2) . .
C25 N6 C23 123.5(2) . .
C24 N7 C26 123.2(2) . .
C24 N7 C23 112.8(2) . .
C26 N7 C23 123.3(2) . .
C24 N8 C20 121.8(2) . .
C24 N8 C22 112.7(2) . .
C20 N8 C22 121.1(2) . .
C27 N9 C28 113.4(2) . .
C27 N9 C25 121.0(2) . .
C28 N9 C25 125.2(2) . .
C27 N10 C31 122.9(2) . .
C27 N10 C29 113.1(2) . .
C31 N10 C29 123.0(2) . .
C30 N11 C32 122.0(2) . .
C30 N11 C29 112.8(2) . .
C32 N11 C29 125.0(2) . .
C30 N12 C26 122.1(2) . .
C30 N12 C28 112.7(2) . .
C26 N12 C28 125.2(2) . .
C34 N13 C33 112.5(3) . .
C34 N13 H13A 103.3 . .
C33 N13 H13A 121.5 . .
C34 N13 H13B 117.3 . .
C33 N13 H13B 109.2 . .
H13A N13 H13B 92.0 . .
C11 C1 C2 110.4(2) . .
C11 C1 C7 110.1(2) . .
C2 C1 C7 109.4(2) . .
C11 C1 C6 109.0(2) . .
C2 C1 C6 109.0(2) . .
C7 C1 C6 109.0(2) . .
C1 C2 C3 109.8(2) . .
C1 C2 H2A 109.7 . .
C3 C2 H2A 109.7 . .
C1 C2 H2B 109.7 . .
C3 C2 H2B 109.7 . .
H2A C2 H2B 108.2 . .
C12 C3 C4 112.6(2) . .
C12 C3 C9 111.2(2) . .
C4 C3 C9 109.3(2) . .
C12 C3 C2 106.4(2) . .
C4 C3 C2 108.3(2) . .
C9 C3 C2 108.9(2) . .
C3 C4 C5 110.3(2) . .
C3 C4 H4A 109.6 . .
C5 C4 H4A 109.6 . .
C3 C4 H4B 109.6 . .
C5 C4 H4B 109.6 . .
H4A C4 H4B 108.1 . .
C10 C5 C6 109.6(2) . .
C10 C5 C4 109.6(2) . .
C6 C5 C4 109.6(2) . .
C10 C5 H5 109.3 . .
C6 C5 H5 109.3 . .
C4 C5 H5 109.3 . .
C5 C6 C1 109.4(2) . .
C5 C6 H6A 109.8 . .
C1 C6 H6A 109.8 . .
C5 C6 H6B 109.8 . .
C1 C6 H6B 109.8 . .
H6A C6 H6B 108.2 . .
C8 C7 C1 110.5(2) . .
C8 C7 H7A 109.5 . .
C1 C7 H7A 109.5 . .
C8 C7 H7B 109.5 . .
C1 C7 H7B 109.5 . .
H7A C7 H7B 108.1 . .
C9 C8 C7 109.3(2) . .
C9 C8 C10 109.9(2) . .
C7 C8 C10 108.5(2) . .
C9 C8 H8 109.7 . .
C7 C8 H8 109.7 . .
C10 C8 H8 109.7 . .
C8 C9 C3 110.4(2) . .
C8 C9 H9A 109.6 . .
C3 C9 H9A 109.6 . .
C8 C9 H9B 109.6 . .
C3 C9 H9B 109.6 . .
H9A C9 H9B 108.1 . .
C5 C10 C8 109.8(2) . .
C5 C10 H10A 109.7 . .
C8 C10 H10A 109.7 . .
C5 C10 H10B 109.7 . .
C8 C10 H10B 109.7 . .
H10A C10 H10B 108.2 . .
O2 C11 O1 120.6(2) . .
O2 C11 C1 120.4(2) . .
O1 C11 C1 119.0(2) . .
O3 C12 O4 120.4(2) . .
O3 C12 C3 119.9(2) . .
O4 C12 C3 119.6(2) . .
O5 C13 O6 129.0(2) . .
O5 C13 H13 115.5 . .
O6 C13 H13 115.5 . .
O8 C14 O7 122.0(3) . .
O8 C14 H14 119.0 . .
O7 C14 H14 119.0 . .
O9 C15 N1 126.2(3) . .
O9 C15 N2 125.7(2) . .
N1 C15 N2 108.1(2) . .
N1 C16 N4 115.1(2) . .
N1 C16 C17 102.6(2) . .
N4 C16 C17 102.8(2) . .
N1 C16 H16 111.8 . .
N4 C16 H16 111.8 . .
C17 C16 H16 111.8 . .
N2 C17 N3 114.4(2) . .
N2 C17 C16 103.1(2) . .
N3 C17 C16 102.9(2) . .
N2 C17 H17 111.9 . .
N3 C17 H17 111.9 . .
C16 C17 H17 111.9 . .
O10 C18 N4 126.4(2) . .
O10 C18 N3 126.1(3) . .
N4 C18 N3 107.5(2) . .
N2 C19 N5 114.0(2) . .
N2 C19 H19A 108.8 . .
N5 C19 H19A 108.8 . .
N2 C19 H19B 108.8 . .
N5 C19 H19B 108.8 . .
H19A C19 H19B 107.6 . .
N8 C20 N3 112.7(2) . .
N8 C20 H20A 109.1 . .
N3 C20 H20A 109.1 . .
N8 C20 H20B 109.1 . .
N3 C20 H20B 109.1 . .
H20A C20 H20B 107.8 . .
O11 C21 N5 126.3(2) . .
O11 C21 N6 126.4(2) . .
N5 C21 N6 107.3(2) . .
N8 C22 N5 113.6(2) . .
N8 C22 C23 103.5(2) . .
N5 C22 C23 103.8(2) . .
N8 C22 H22 111.8 . .
N5 C22 H22 111.8 . .
C23 C22 H22 111.8 . .
N7 C23 N6 114.8(2) . .
N7 C23 C22 102.95(19) . .
N6 C23 C22 102.8(2) . .
N7 C23 H23 111.8 . .
N6 C23 H23 111.8 . .
C22 C23 H23 111.8 . .
O12 C24 N8 126.0(2) . .
O12 C24 N7 126.1(2) . .
N8 C24 N7 107.9(2) . .
N6 C25 N9 113.8(2) . .
N6 C25 H25A 108.8 . .
N9 C25 H25A 108.8 . .
N6 C25 H25B 108.8 . .
N9 C25 H25B 108.8 . .
H25A C25 H25B 107.7 . .
N7 C26 N12 113.3(2) . .
N7 C26 H26A 108.9 . .
N12 C26 H26A 108.9 . .
N7 C26 H26B 108.9 . .
N12 C26 H26B 108.9 . .
H26A C26 H26B 107.7 . .
O13 C27 N10 126.3(2) . .
O13 C27 N9 126.6(2) . .
N10 C27 N9 107.1(2) . .
N9 C28 N12 115.6(2) . .
N9 C28 C29 102.7(2) . .
N12 C28 C29 102.7(2) . .
N9 C28 H28 111.7 . .
N12 C28 H28 111.7 . .
C29 C28 H28 111.7 . .
N10 C29 N11 114.9(2) . .
N10 C29 C28 103.2(2) . .
N11 C29 C28 103.2(2) . .
N10 C29 H29 111.7 . .
N11 C29 H29 111.7 . .
C28 C29 H29 111.7 . .
O14 C30 N11 126.7(2) . .
O14 C30 N12 124.6(3) . .
N11 C30 N12 108.7(2) . .
N4 C31 N10 113.5(2) 3_676 .
N4 C31 H31A 108.9 3_676 .
N10 C31 H31A 108.9 . .
N4 C31 H31B 108.9 3_676 .
N10 C31 H31B 108.9 . .
H31A C31 H31B 107.7 . .
N1 C32 N11 113.9(2) 3_676 .
N1 C32 H32A 108.8 3_676 .
N11 C32 H32A 108.8 . .
N1 C32 H32B 108.8 3_676 .
N11 C32 H32B 108.8 . .
H32A C32 H32B 107.7 . .
N13 C33 H33A 109.5 . .
N13 C33 H33B 109.5 . .
H33A C33 H33B 109.5 . .
N13 C33 H33C 109.5 . .
H33A C33 H33C 109.5 . .
H33B C33 H33C 109.5 . .
N13 C34 H34A 109.5 . .
N13 C34 H34B 109.5 . .
H34A C34 H34B 109.5 . .
N13 C34 H34C 109.5 . .
H34A C34 H34C 109.5 . .
H34B C34 H34C 109.5 . .

loop_
_geom_bond_atom_site_label_1
_geom_bond_atom_site_label_2
_geom_bond_distance
_geom_bond_site_symmetry_2
Tb1 O7 2.3432(17) .
Tb1 O5 2.3588(18) .
Tb1 O6 2.3672(17) 3_766
Tb1 O1 2.3994(18) .
Tb1 O3 2.4293(19) 2_756
Tb1 O4 2.442(2) 2_756
Tb1 O2 2.4476(18) .
Tb1 O8 2.527(2) 3_766
Tb1 O7 2.6006(19) 3_766
O1 C11 1.259(3) .
O2 C11 1.252(3) .
O3 C12 1.262(3) .
O3 Tb1 2.4292(19) 2_746
O4 C12 1.264(3) .
O4 Tb1 2.442(2) 2_746
O5 C13 1.243(3) .
O6 C13 1.253(3) .
O6 Tb1 2.3672(17) 3_766
O7 C14 1.248(3) .
O7 Tb1 2.6006(18) 3_766
O8 C14 1.241(3) .
O8 Tb1 2.527(2) 3_766
O9 C15 1.227(3) .
O10 C18 1.222(3) .
O11 C21 1.217(3) .
O12 C24 1.221(3) .
O13 C27 1.209(3) .
O14 C30 1.222(3) .
O15 H15A 0.8646 .
O15 H15B 0.9614 .
O16 H16A 0.9088 .
O16 H16B 0.9038 .
N1 C15 1.367(3) .
N1 C16 1.445(3) .
N1 C32 1.447(3) 3_676
N2 C15 1.368(3) .
N2 C17 1.447(3) .
N2 C19 1.452(3) .
N3 C18 1.372(3) .
N3 C20 1.445(3) .
N3 C17 1.450(3) .
N4 C18 1.372(3) .
N4 C31 1.441(3) 3_676
N4 C16 1.451(3) .
N5 C21 1.374(3) .
N5 C22 1.445(3) .
N5 C19 1.462(3) .
N6 C21 1.381(3) .
N6 C25 1.443(3) .
N6 C23 1.452(3) .
N7 C24 1.371(3) .
N7 C26 1.443(3) .
N7 C23 1.448(3) .
N8 C24 1.369(3) .
N8 C20 1.443(3) .
N8 C22 1.444(3) .
N9 C27 1.378(3) .
N9 C28 1.448(3) .
N9 C25 1.459(3) .
N10 C27 1.377(3) .
N10 C31 1.442(3) .
N10 C29 1.447(3) .
N11 C30 1.355(3) .
N11 C32 1.454(3) .
N11 C29 1.455(3) .
N12 C30 1.377(3) .
N12 C26 1.444(3) .
N12 C28 1.453(3) .
N13 C34 1.476(4) .
N13 C33 1.485(4) .
N13 H13A 0.9391 .
N13 H13B 0.8880 .
C1 C11 1.530(4) .
C1 C2 1.533(3) .
C1 C7 1.538(4) .
C1 C6 1.543(4) .
C2 C3 1.567(3) .
C2 H2A 0.9900 .
C2 H2B 0.9900 .
C3 C12 1.526(4) .
C3 C4 1.529(4) .
C3 C9 1.535(4) .
C4 C5 1.537(4) .
C4 H4A 0.9900 .
C4 H4B 0.9900 .
C5 C10 1.521(4) .
C5 C6 1.535(3) .
C5 H5 1.0000 .
C6 H6A 0.9900 .
C6 H6B 0.9900 .
C7 C8 1.530(3) .
C7 H7A 0.9900 .
C7 H7B 0.9900 .
C8 C9 1.528(4) .
C8 C10 1.537(4) .
C8 H8 1.0000 .
C9 H9A 0.9900 .
C9 H9B 0.9900 .
C10 H10A 0.9900 .
C10 H10B 0.9900 .
C13 H13 0.9500 .
C14 H14 0.9500 .
C16 C17 1.569(4) .
C16 H16 1.0000 .
C17 H17 1.0000 .
C19 H19A 0.9900 .
C19 H19B 0.9900 .
C20 H20A 0.9900 .
C20 H20B 0.9900 .
C22 C23 1.553(4) .
C22 H22 1.0000 .
C23 H23 1.0000 .
C25 H25A 0.9900 .
C25 H25B 0.9900 .
C26 H26A 0.9900 .
C26 H26B 0.9900 .
C28 C29 1.569(4) .
C28 H28 1.0000 .
C29 H29 1.0000 .
C31 N4 1.441(3) 3_676
C31 H31A 0.9900 .
C31 H31B 0.9900 .
C32 N1 1.447(3) 3_676
C32 H32A 0.9900 .
C32 H32B 0.9900 .
C33 H33A 0.9800 .
C33 H33B 0.9800 .
C33 H33C 0.9800 .
C34 H34A 0.9800 .
C34 H34B 0.9800 .
C34 H34C 0.9800 .

loop_
_geom_hbond_atom_site_label_D
_geom_hbond_atom_site_label_H
_geom_hbond_atom_site_label_A
_geom_hbond_distance_DH
_geom_hbond_distance_HA
_geom_hbond_distance_DA
_geom_hbond_angle_DHA
_geom_hbond_site_symmetry_A
O15 H15A O8 0.86 2.28 3.087(4) 154.9 .
O15 H15B O14 0.96 1.80 2.750(3) 170.8 1_655
O16 H16A O3 0.91 2.12 3.015(6) 168.3 2_756
O16 H16B O15 0.90 1.92 2.701(6) 143.0 .
N13 H13A O9 0.94 2.07 2.850(3) 139.1 3_676
N13 H13B O12 0.89 2.12 2.808(3) 133.3 .
N13 H13B O14 0.89 2.23 2.882(3) 129.6 .
